data_1547864
loop_
_publ_author_name
'Islamova, Regina M. M'
'Dobrynin, Mikhail V.'
'Vlasov, Andrey V.'
'Eremina, Anzhelika A.'
'Kinzhalov, Mikhail A.'
'Kolesnikov, Ilya E.'
'Zolotarev, Andrei'
'Masloborodova, Eleonora A.'
'Luzyanin, Konstantin'

_publ_section_title
;
 Iridium(III)-catalysed cross-linking of polysiloxanes leading to the
 thermally resistant luminescent silicone rubbers
;
_journal_name_full 'Catalysis Science &amp; Technology'
_journal_paper_doi 10.1039/C7CY02013A
_journal_year 2017
_chemical_formula_moiety 'C42 H38 Ir N4, C F3 O3 S'
_chemical_formula_sum 'C43 H38 F3 Ir N4 O3 S'
_chemical_formula_weight 940.03
_space_group_crystal_system monoclinic
_space_group_IT_number 14
_space_group_name_Hall '-P 2yn'
_space_group_name_H-M_alt 'P 1 21/n 1'
_symmetry_space_group_name_Hall '-P 2yn'
_symmetry_space_group_name_H-M 'P 1 21/n 1'
_atom_sites_solution_hydrogens geom
_atom_sites_solution_primary iterative
_audit_creation_date 2016-06-01
_audit_creation_method
;
Olex2 1.2
(compiled 2016.02.19 svn.r3266 for OlexSys, GUI svn.r5155)
;
_audit_update_record
;
2016-09-21 deposited with the CCDC.
2017-11-01 downloaded from the CCDC.
;
_cell_angle_alpha 90
_cell_angle_beta 110.070(3)
_cell_angle_gamma 90
_cell_formula_units_Z 4
_cell_length_a 9.7977(2)
_cell_length_b 32.2237(6)
_cell_length_c 12.8805(3)
_cell_measurement_reflns_used 16725
_cell_measurement_temperature 100(2)
_cell_measurement_theta_max 30.2058
_cell_measurement_theta_min 2.5232
_cell_volume 3819.66(16)
_computing_cell_refinement
;
CrysAlisPro, Agilent Technologies,
Version 1.171.36.20 (release 27-06-2012 CrysAlis171 .NET)
(compiled Jul 11 2012,15:38:31)
;
_computing_data_collection
;
CrysAlisPro, Agilent Technologies,
Version 1.171.36.20 (release 27-06-2012 CrysAlis171 .NET)
(compiled Jul 11 2012,15:38:31)
;
_computing_data_reduction
;
CrysAlisPro, Agilent Technologies,
Version 1.171.36.20 (release 27-06-2012 CrysAlis171 .NET)
(compiled Jul 11 2012,15:38:31)
;
_computing_molecular_graphics 'Olex2 (Dolomanov et al., 2009)'
_computing_publication_material 'Olex2 (Dolomanov et al., 2009)'
_computing_structure_refinement 'ShelXL (Sheldrick, 2015)'
_computing_structure_solution
;
Superflip (Palatinus & Chapuis, 2007;Palatinus & van der Lee, 2008;
Palatinus et al., 2012)
;
_diffrn_ambient_temperature 100(2)
_diffrn_detector_area_resol_mean 16.2096
_diffrn_measured_fraction_theta_full 0.999
_diffrn_measured_fraction_theta_max 0.999
_diffrn_measurement_details
;
#__ type_ start__ end____ width___ exp.time_
  1 omega  -96.00  -35.00   1.0000   38.0000
omega____ theta____ kappa____ phi______ frames
    -      -20.2468 -178.0000    0.0000 61

#__ type_ start__ end____ width___ exp.time_
  2 omega   46.00   96.00   1.0000   38.0000
omega____ theta____ kappa____ phi______ frames
    -       21.1843  178.0000  -60.0000 50

#__ type_ start__ end____ width___ exp.time_
  3 omega   29.00   92.00   1.0000   38.0000
omega____ theta____ kappa____ phi______ frames
    -       21.1843   38.0000  -60.0000 63

#__ type_ start__ end____ width___ exp.time_
  4 omega  -52.00   21.00   1.0000   38.0000
omega____ theta____ kappa____ phi______ frames
    -       21.1843  -19.0000    0.0000 73

#__ type_ start__ end____ width___ exp.time_
  5 omega  -35.00   -9.00   1.0000   38.0000
omega____ theta____ kappa____ phi______ frames
    -      -20.2468   38.0000 -150.0000 26

#__ type_ start__ end____ width___ exp.time_
  6 omega   23.00   49.00   1.0000   38.0000
omega____ theta____ kappa____ phi______ frames
    -      -20.2468   77.0000   90.0000 26

#__ type_ start__ end____ width___ exp.time_
  7 omega    7.00   48.00   1.0000   38.0000
omega____ theta____ kappa____ phi______ frames
    -      -20.2468   38.0000 -150.0000 41

#__ type_ start__ end____ width___ exp.time_
  8 omega  -31.00   -5.00   1.0000   38.0000
omega____ theta____ kappa____ phi______ frames
    -      -20.2468   77.0000   90.0000 26

#__ type_ start__ end____ width___ exp.time_
  9 omega    3.00   88.00   1.0000   38.0000
omega____ theta____ kappa____ phi______ frames
    -       21.1843   57.0000    0.0000 85

#__ type_ start__ end____ width___ exp.time_
 10 omega    4.00   68.00   1.0000   38.0000
omega____ theta____ kappa____ phi______ frames
    -       21.1843   57.0000 -120.0000 64
;
_diffrn_measurement_device_type 'Xcalibur, Eos'
_diffrn_measurement_method '\w scans'
_diffrn_orient_matrix_UB_11 -0.0236129000
_diffrn_orient_matrix_UB_12 0.0165209000
_diffrn_orient_matrix_UB_13 0.0260983000
_diffrn_orient_matrix_UB_21 0.0710689000
_diffrn_orient_matrix_UB_22 0.0085080000
_diffrn_orient_matrix_UB_23 0.0177762000
_diffrn_orient_matrix_UB_31 -0.0181479000
_diffrn_orient_matrix_UB_32 0.0118240000
_diffrn_orient_matrix_UB_33 -0.0493528000
_diffrn_radiation_monochromator graphite
_diffrn_radiation_type MoK\a
_diffrn_radiation_wavelength 0.71073
_diffrn_reflns_av_R_equivalents 0.0484
_diffrn_reflns_av_unetI/netI 0.0412
_diffrn_reflns_Laue_measured_fraction_full 0.999
_diffrn_reflns_Laue_measured_fraction_max 0.999
_diffrn_reflns_limit_h_max 12
_diffrn_reflns_limit_h_min -9
_diffrn_reflns_limit_k_max 41
_diffrn_reflns_limit_k_min -41
_diffrn_reflns_limit_l_max 16
_diffrn_reflns_limit_l_min -16
_diffrn_reflns_number 39877
_diffrn_reflns_point_group_measured_fraction_full 0.999
_diffrn_reflns_point_group_measured_fraction_max 0.999
_diffrn_reflns_theta_full 25.242
_diffrn_reflns_theta_max 27.499
_diffrn_reflns_theta_min 2.528
_diffrn_source 'Enhance (Mo) X-ray Source'
_exptl_absorpt_coefficient_mu 3.611
_exptl_absorpt_correction_T_max 1.00000
_exptl_absorpt_correction_T_min 0.74099
_exptl_absorpt_correction_type multi-scan
_exptl_absorpt_process_details
;
CrysAlisPro, Agilent Technologies,
Version 1.171.36.20 (release 27-06-2012 CrysAlis171 .NET)
(compiled Jul 11 2012,15:38:31)
Empirical absorption correction using spherical harmonics,
 implemented in SCALE3 ABSPACK scaling algorithm.
;
_exptl_crystal_colour yellow
_exptl_crystal_colour_primary yellow
_exptl_crystal_density_diffrn 1.635
_exptl_crystal_description prism
_exptl_crystal_F_000 1872
_exptl_crystal_size_max 0.15
_exptl_crystal_size_mid 0.15
_exptl_crystal_size_min 0.1
_refine_diff_density_max 1.794
_refine_diff_density_min -1.985
_refine_diff_density_rms 0.112
_refine_ls_extinction_method none
_refine_ls_goodness_of_fit_ref 1.125
_refine_ls_hydrogen_treatment constr
_refine_ls_matrix_type full
_refine_ls_number_parameters 502
_refine_ls_number_reflns 8774
_refine_ls_number_restraints 0
_refine_ls_restrained_S_all 1.125
_refine_ls_R_factor_all 0.0394
_refine_ls_R_factor_gt 0.0328
_refine_ls_shift/su_max 0.003
_refine_ls_shift/su_mean 0.000
_refine_ls_structure_factor_coef Fsqd
_refine_ls_weighting_details 'w=1/[\s^2^(Fo^2^)+(0.0166P)^2^+6.1262P] where P=(Fo^2^+2Fc^2^)/3'
_refine_ls_weighting_scheme calc
_refine_ls_wR_factor_gt 0.0635
_refine_ls_wR_factor_ref 0.0660
_reflns_Friedel_coverage 0.000
_reflns_number_gt 7837
_reflns_number_total 8774
_reflns_threshold_expression 'I > 2\s(I)'
_cod_data_source_file c7cy02013a2.cif
_cod_data_source_block 103-5253-3718_ea15
_cod_original_cell_volume 3819.62(17)
_cod_database_code 1547864
_chemical_oxdiff_formula 'Ir N4 C32 H32'
_shelx_space_group_comment
;
The symmetry employed for this shelxl refinement is uniquely defined
by the following loop, which should always be used as a source of
symmetry information in preference to the above space-group names.
They are only intended as comments.
;
_reflns_odcompleteness_completeness 99.89
_reflns_odcompleteness_iscentric 1
_reflns_odcompleteness_theta 27.50
_olex2_refinement_description
;
1. Fixed Uiso
 At 1.2 times of:
  All C(H) groups
 At 1.5 times of:
  All C(H,H,H) groups
2.a Aromatic/amide H refined with riding coordinates:
 C4(H4), C6(H6), C14(H14), C16(H16), C21(H21), C22(H22), C23(H23), C24(H24),
 C27(H27), C28(H28), C29(H29), C30(H30), C33(H33), C34(H34), C35(H35), C36(H36),
  C39(H39), C40(H40), C41(H41), C42(H42)
2.b Idealised Me refined as rotating group:
 C8(H8A,H8B,H8C), C9(H9A,H9B,H9C), C10(H10A,H10B,H10C), C18(H18A,H18B,H18C),
 C19(H19A,H19B,H19C), C20(H20A,H20B,H20C)
;
_shelx_shelxl_version_number 2014/7
_olex2_date_sample_data_collection 1456395223.25
_olex2_submission_special_instructions 'No special instructions were received'

loop_
_space_group_symop_operation_xyz
'x, y, z'
'-x+1/2, y+1/2, -z+1/2'
'-x, -y, -z'
'x-1/2, -y-1/2, z-1/2'

loop_
_atom_site_label
_atom_site_type_symbol
_atom_site_fract_x
_atom_site_fract_y
_atom_site_fract_z
_atom_site_U_iso_or_equiv
_atom_site_adp_type
_atom_site_occupancy
_atom_site_site_symmetry_order
_atom_site_calc_flag
_atom_site_refinement_flags_posn
Ir1 Ir 0.39226(2) 0.35670(2) 0.86365(2) 0.01237(4) Uani 1 1 d .
N1 N 0.5732(3) 0.40124(9) 0.7335(2) 0.0158(6) Uani 1 1 d .
N2 N 0.1545(3) 0.42191(9) 0.8733(2) 0.0154(6) Uani 1 1 d .
N3 N 0.5487(3) 0.36937(9) 1.0143(2) 0.0166(6) Uani 1 1 d .
N4 N 0.2399(3) 0.33227(9) 0.7238(2) 0.0155(6) Uani 1 1 d .
C1 C 0.5022(4) 0.38821(11) 0.7815(3) 0.0150(7) Uani 1 1 d .
C2 C 0.6693(4) 0.41162(11) 0.6778(3) 0.0155(7) Uani 1 1 d .
C3 C 0.7703(4) 0.38177(11) 0.6734(3) 0.0176(8) Uani 1 1 d .
C4 C 0.8629(4) 0.39233(12) 0.6171(3) 0.0203(8) Uani 1 1 d .
H4 H 0.9326 0.3726 0.6124 0.024 Uiso 1 1 calc R
C5 C 0.8572(4) 0.43080(12) 0.5673(3) 0.0207(8) Uani 1 1 d .
C6 C 0.7558(4) 0.45946(12) 0.5751(3) 0.0201(8) Uani 1 1 d .
H6 H 0.7525 0.4860 0.5420 0.024 Uiso 1 1 calc R
C7 C 0.6587(4) 0.45095(11) 0.6294(3) 0.0172(7) Uani 1 1 d .
C8 C 0.5454(4) 0.48129(12) 0.6355(3) 0.0232(8) Uani 1 1 d .
H8A H 0.5690 0.5090 0.6151 0.035 Uiso 1 1 calc GR
H8B H 0.5432 0.4819 0.7110 0.035 Uiso 1 1 calc GR
H8C H 0.4501 0.4727 0.5843 0.035 Uiso 1 1 calc GR
C9 C 0.7752(5) 0.33947(12) 0.7250(3) 0.0246(9) Uani 1 1 d .
H9A H 0.8546 0.3232 0.7155 0.037 Uiso 1 1 calc GR
H9B H 0.6828 0.3251 0.6890 0.037 Uiso 1 1 calc GR
H9C H 0.7913 0.3426 0.8040 0.037 Uiso 1 1 calc GR
C10 C 0.9598(5) 0.44087(14) 0.5053(4) 0.0314(10) Uani 1 1 d .
H10A H 1.0461 0.4550 0.5551 0.047 Uiso 1 1 calc GR
H10B H 0.9105 0.4590 0.4425 0.047 Uiso 1 1 calc GR
H10C H 0.9892 0.4151 0.4784 0.047 Uiso 1 1 calc GR
C11 C 0.2462(4) 0.40039(11) 0.8688(3) 0.0149(7) Uani 1 1 d .
C12 C 0.0337(4) 0.44052(11) 0.8899(3) 0.0152(7) Uani 1 1 d .
C13 C -0.0146(4) 0.47938(11) 0.8439(3) 0.0170(7) Uani 1 1 d .
C14 C -0.1358(4) 0.49572(11) 0.8627(3) 0.0186(8) Uani 1 1 d .
H14 H -0.1712 0.5221 0.8327 0.022 Uiso 1 1 calc R
C15 C -0.2061(4) 0.47484(11) 0.9233(3) 0.0166(7) Uani 1 1 d .
C16 C -0.1536(4) 0.43618(11) 0.9673(3) 0.0180(8) Uani 1 1 d .
H16 H -0.2023 0.4217 1.0086 0.022 Uiso 1 1 calc R
C17 C -0.0330(4) 0.41812(11) 0.9530(3) 0.0154(7) Uani 1 1 d .
C18 C 0.0260(4) 0.37688(11) 1.0025(3) 0.0239(9) Uani 1 1 d .
H18A H 0.0286 0.3579 0.9439 0.036 Uiso 1 1 calc GR
H18B H -0.0368 0.3653 1.0404 0.036 Uiso 1 1 calc GR
H18C H 0.1245 0.3805 1.0557 0.036 Uiso 1 1 calc GR
C19 C 0.0587(4) 0.50298(12) 0.7771(3) 0.0231(8) Uani 1 1 d .
H19A H 0.1318 0.5217 0.8257 0.035 Uiso 1 1 calc GR
H19B H -0.0138 0.5192 0.7201 0.035 Uiso 1 1 calc GR
H19C H 0.1059 0.4834 0.7420 0.035 Uiso 1 1 calc GR
C20 C -0.3385(4) 0.49332(13) 0.9406(3) 0.0255(9) Uani 1 1 d .
H20A H -0.3151 0.5005 1.0188 0.038 Uiso 1 1 calc GR
H20B H -0.4180 0.4731 0.9188 0.038 Uiso 1 1 calc GR
H20C H -0.3683 0.5184 0.8954 0.038 Uiso 1 1 calc GR
C21 C 0.5392(4) 0.39956(12) 1.0838(3) 0.0218(8) Uani 1 1 d .
H21 H 0.4579 0.4177 1.0607 0.026 Uiso 1 1 calc R
C22 C 0.6420(5) 0.40528(14) 1.1867(3) 0.0290(9) Uani 1 1 d .
H22 H 0.6312 0.4266 1.2341 0.035 Uiso 1 1 calc R
C23 C 0.7619(5) 0.37922(15) 1.2198(3) 0.0332(10) Uani 1 1 d .
H23 H 0.8362 0.3830 1.2896 0.040 Uiso 1 1 calc R
C24 C 0.7717(4) 0.34769(13) 1.1499(3) 0.0263(9) Uani 1 1 d .
H24 H 0.8522 0.3292 1.1723 0.032 Uiso 1 1 calc R
C25 C 0.6645(4) 0.34290(11) 1.0470(3) 0.0173(7) Uani 1 1 d .
C26 C 0.6596(4) 0.30975(11) 0.9678(3) 0.0180(8) Uani 1 1 d .
C27 C 0.7696(4) 0.28004(12) 0.9838(3) 0.0225(8) Uani 1 1 d .
H27 H 0.8562 0.2818 1.0463 0.027 Uiso 1 1 calc R
C28 C 0.7518(4) 0.24836(12) 0.9086(3) 0.0244(9) Uani 1 1 d .
H28 H 0.8262 0.2282 0.9192 0.029 Uiso 1 1 calc R
C29 C 0.6264(4) 0.24575(11) 0.8179(3) 0.0222(8) Uani 1 1 d .
H29 H 0.6130 0.2232 0.7680 0.027 Uiso 1 1 calc R
C30 C 0.5192(4) 0.27591(11) 0.7988(3) 0.0179(8) Uani 1 1 d .
H30 H 0.4350 0.2742 0.7344 0.022 Uiso 1 1 calc R
C31 C 0.5332(4) 0.30868(10) 0.8726(3) 0.0147(7) Uani 1 1 d .
C32 C 0.2921(4) 0.31546(11) 0.9357(3) 0.0166(7) Uani 1 1 d .
C33 C 0.3173(4) 0.30882(12) 1.0476(3) 0.0210(8) Uani 1 1 d .
H33 H 0.3852 0.3258 1.1012 0.025 Uiso 1 1 calc R
C34 C 0.2440(4) 0.27757(13) 1.0818(3) 0.0271(9) Uani 1 1 d .
H34 H 0.2615 0.2738 1.1585 0.032 Uiso 1 1 calc R
C35 C 0.1465(4) 0.25207(14) 1.0061(4) 0.0305(10) Uani 1 1 d .
H35 H 0.0992 0.2304 1.0304 0.037 Uiso 1 1 calc R
C36 C 0.1181(4) 0.25828(12) 0.8944(3) 0.0261(9) Uani 1 1 d .
H36 H 0.0497 0.2411 0.8417 0.031 Uiso 1 1 calc R
C37 C 0.1900(4) 0.28979(11) 0.8590(3) 0.0172(7) Uani 1 1 d .
C38 C 0.1624(4) 0.29949(11) 0.7422(3) 0.0175(8) Uani 1 1 d .
C39 C 0.0658(4) 0.27859(12) 0.6527(3) 0.0241(9) Uani 1 1 d .
H39 H 0.0138 0.2555 0.6657 0.029 Uiso 1 1 calc R
C40 C 0.0440(4) 0.29052(13) 0.5466(3) 0.0265(9) Uani 1 1 d .
H40 H -0.0220 0.2759 0.4860 0.032 Uiso 1 1 calc R
C41 C 0.1207(4) 0.32466(13) 0.5293(3) 0.0232(9) Uani 1 1 d .
H41 H 0.1063 0.3342 0.4565 0.028 Uiso 1 1 calc R
C42 C 0.2182(4) 0.34433(12) 0.6197(3) 0.0193(8) Uani 1 1 d .
H42 H 0.2718 0.3673 0.6077 0.023 Uiso 1 1 calc R
S1A S 0.26881(12) 0.39434(3) 0.32648(9) 0.0300(2) Uani 1 1 d .
F1A F 0.4501(3) 0.33524(8) 0.3208(2) 0.0432(7) Uani 1 1 d .
F2A F 0.5526(3) 0.38958(9) 0.4092(2) 0.0397(7) Uani 1 1 d .
F3A F 0.4427(3) 0.34710(8) 0.48339(19) 0.0355(6) Uani 1 1 d .
O1A O 0.1587(4) 0.36228(10) 0.2991(3) 0.0435(9) Uani 1 1 d .
O2A O 0.2927(4) 0.41367(10) 0.2332(3) 0.0410(8) Uani 1 1 d .
O3A O 0.2677(4) 0.42178(11) 0.4147(3) 0.0540(10) Uani 1 1 d .
C1A C 0.4364(5) 0.36556(12) 0.3875(3) 0.0255(9) Uani 1 1 d .

loop_
_atom_site_aniso_label
_atom_site_aniso_U_11
_atom_site_aniso_U_22
_atom_site_aniso_U_33
_atom_site_aniso_U_23
_atom_site_aniso_U_13
_atom_site_aniso_U_12
Ir1 0.01169(7) 0.01250(7) 0.01483(7) -0.00040(5) 0.00699(5) 0.00049(6)
N1 0.0139(15) 0.0165(15) 0.0167(15) -0.0009(12) 0.0050(12) -0.0009(12)
N2 0.0142(15) 0.0156(15) 0.0167(15) -0.0009(12) 0.0058(12) 0.0002(13)
N3 0.0127(15) 0.0209(16) 0.0166(15) 0.0025(12) 0.0056(12) -0.0010(13)
N4 0.0137(15) 0.0156(15) 0.0189(15) -0.0040(12) 0.0077(12) -0.0008(12)
C1 0.0121(17) 0.0146(17) 0.0155(17) -0.0009(14) 0.0014(14) 0.0035(14)
C2 0.0146(18) 0.0224(19) 0.0114(16) -0.0030(14) 0.0068(14) -0.0037(15)
C3 0.0190(19) 0.0192(19) 0.0157(17) 0.0001(14) 0.0075(15) -0.0025(15)
C4 0.019(2) 0.024(2) 0.0208(19) -0.0024(15) 0.0097(16) 0.0012(16)
C5 0.020(2) 0.026(2) 0.0167(18) -0.0038(15) 0.0082(15) -0.0090(17)
C6 0.025(2) 0.0184(19) 0.0177(18) 0.0001(15) 0.0083(16) -0.0045(16)
C7 0.0148(18) 0.0205(19) 0.0145(17) -0.0009(14) 0.0029(14) 0.0000(15)
C8 0.024(2) 0.024(2) 0.0224(19) 0.0025(16) 0.0093(17) 0.0024(17)
C9 0.028(2) 0.022(2) 0.029(2) 0.0057(17) 0.0164(18) 0.0034(18)
C10 0.034(3) 0.034(2) 0.035(2) 0.0009(19) 0.022(2) -0.006(2)
C11 0.0154(18) 0.0149(17) 0.0149(17) -0.0007(14) 0.0061(14) -0.0046(15)
C12 0.0096(17) 0.0188(18) 0.0170(17) -0.0063(14) 0.0042(14) 0.0019(14)
C13 0.0165(19) 0.0173(18) 0.0155(17) -0.0031(14) 0.0035(15) 0.0009(15)
C14 0.019(2) 0.0177(18) 0.0171(17) -0.0020(15) 0.0037(15) 0.0043(15)
C15 0.0138(18) 0.0202(19) 0.0156(17) -0.0054(14) 0.0046(14) 0.0022(15)
C16 0.0165(19) 0.0197(19) 0.0187(18) -0.0031(15) 0.0074(15) -0.0017(15)
C17 0.0146(18) 0.0116(17) 0.0196(18) -0.0046(14) 0.0054(14) -0.0022(14)
C18 0.025(2) 0.0170(19) 0.036(2) 0.0062(17) 0.0181(18) 0.0046(17)
C19 0.023(2) 0.026(2) 0.0221(19) 0.0021(16) 0.0088(16) 0.0033(17)
C20 0.021(2) 0.028(2) 0.028(2) -0.0053(17) 0.0096(17) 0.0073(18)
C21 0.021(2) 0.023(2) 0.024(2) -0.0026(16) 0.0108(17) -0.0010(16)
C22 0.031(2) 0.034(2) 0.024(2) -0.0081(18) 0.0126(18) -0.004(2)
C23 0.030(2) 0.046(3) 0.020(2) -0.0008(19) 0.0043(18) -0.007(2)
C24 0.021(2) 0.033(2) 0.024(2) 0.0044(17) 0.0063(17) 0.0004(18)
C25 0.0141(18) 0.0190(18) 0.0216(18) 0.0042(15) 0.0097(15) -0.0003(15)
C26 0.0177(19) 0.0175(18) 0.0248(19) 0.0052(15) 0.0149(16) 0.0029(15)
C27 0.0156(19) 0.025(2) 0.028(2) 0.0085(17) 0.0093(16) 0.0039(16)
C28 0.021(2) 0.0166(19) 0.043(2) 0.0079(17) 0.0212(19) 0.0086(16)
C29 0.028(2) 0.0148(18) 0.034(2) -0.0007(16) 0.0242(19) -0.0005(16)
C30 0.0187(19) 0.0159(18) 0.0236(19) 0.0012(15) 0.0130(16) 0.0002(15)
C31 0.0195(19) 0.0109(16) 0.0194(18) 0.0035(14) 0.0139(15) 0.0001(14)
C32 0.0137(18) 0.0177(18) 0.0223(18) 0.0009(15) 0.0112(15) 0.0063(15)
C33 0.0170(19) 0.024(2) 0.0230(19) 0.0043(16) 0.0081(16) 0.0056(16)
C34 0.021(2) 0.040(2) 0.025(2) 0.0153(18) 0.0137(17) 0.0095(19)
C35 0.020(2) 0.035(2) 0.038(2) 0.018(2) 0.0116(19) -0.0011(19)
C36 0.018(2) 0.023(2) 0.037(2) 0.0002(18) 0.0095(18) -0.0047(17)
C37 0.0142(18) 0.0141(17) 0.0258(19) 0.0015(15) 0.0100(15) 0.0030(14)
C38 0.0140(18) 0.0166(18) 0.0255(19) -0.0046(15) 0.0116(15) 0.0013(15)
C39 0.019(2) 0.026(2) 0.032(2) -0.0105(17) 0.0144(17) -0.0061(17)
C40 0.021(2) 0.031(2) 0.028(2) -0.0138(18) 0.0086(17) -0.0009(18)
C41 0.020(2) 0.034(2) 0.0155(18) -0.0051(16) 0.0065(15) 0.0061(18)
C42 0.019(2) 0.0209(19) 0.0212(19) 0.0004(15) 0.0117(16) 0.0050(16)
S1A 0.0300(6) 0.0239(5) 0.0362(6) 0.0069(4) 0.0116(5) 0.0021(5)
F1A 0.065(2) 0.0317(14) 0.0320(14) -0.0038(11) 0.0156(13) 0.0148(14)
F2A 0.0294(14) 0.0587(18) 0.0296(13) 0.0014(12) 0.0084(11) -0.0123(13)
F3A 0.0394(16) 0.0422(15) 0.0224(12) 0.0094(11) 0.0076(11) -0.0017(12)
O1A 0.0323(19) 0.052(2) 0.0379(18) 0.0173(16) 0.0013(15) -0.0133(16)
O2A 0.044(2) 0.0359(18) 0.0423(18) 0.0214(15) 0.0137(16) 0.0029(16)
O3A 0.058(2) 0.045(2) 0.072(3) -0.0095(19) 0.039(2) 0.0122(19)
C1A 0.033(2) 0.025(2) 0.0194(19) -0.0008(16) 0.0087(17) -0.0034(18)

loop_
_atom_type_symbol
_atom_type_description
_atom_type_scat_dispersion_real
_atom_type_scat_dispersion_imag
_atom_type_scat_source
C C 0.0033 0.0016 'International Tables Vol C Tables 4.2.6.8 and 6.1.1.4'
H H 0.0000 0.0000 'International Tables Vol C Tables 4.2.6.8 and 6.1.1.4'
F F 0.0171 0.0103 'International Tables Vol C Tables 4.2.6.8 and 6.1.1.4'
Ir Ir -1.4442 7.9887 'International Tables Vol C Tables 4.2.6.8 and 6.1.1.4'
N N 0.0061 0.0033 'International Tables Vol C Tables 4.2.6.8 and 6.1.1.4'
O O 0.0106 0.0060 'International Tables Vol C Tables 4.2.6.8 and 6.1.1.4'
S S 0.1246 0.1234 'International Tables Vol C Tables 4.2.6.8 and 6.1.1.4'

loop_
_geom_angle_atom_site_label_1
_geom_angle_atom_site_label_2
_geom_angle_atom_site_label_3
_geom_angle
N3 Ir1 N4 168.84(12)
C1 Ir1 N3 92.03(13)
C1 Ir1 N4 95.19(13)
C1 Ir1 C11 100.19(14)
C1 Ir1 C31 86.51(13)
C1 Ir1 C32 169.79(13)
C11 Ir1 N3 97.90(13)
C11 Ir1 N4 89.21(13)
C11 Ir1 C31 173.09(13)
C11 Ir1 C32 88.99(13)
C31 Ir1 N3 80.06(13)
C31 Ir1 N4 91.88(13)
C31 Ir1 C32 84.46(13)
C32 Ir1 N3 91.10(13)
C32 Ir1 N4 80.37(13)
C1 N1 C2 171.9(4)
C11 N2 C12 167.3(4)
C21 N3 Ir1 124.8(3)
C21 N3 C25 119.0(3)
C25 N3 Ir1 116.0(2)
C38 N4 Ir1 115.0(2)
C42 N4 Ir1 125.6(3)
C42 N4 C38 119.3(3)
N1 C1 Ir1 171.0(3)
C3 C2 N1 117.7(3)
C3 C2 C7 123.5(3)
C7 C2 N1 118.8(3)
C2 C3 C9 121.3(3)
C4 C3 C2 117.0(3)
C4 C3 C9 121.7(3)
C3 C4 H4 118.9
C3 C4 C5 122.1(4)
C5 C4 H4 118.9
C4 C5 C10 120.3(4)
C6 C5 C4 118.6(3)
C6 C5 C10 121.1(4)
C5 C6 H6 118.7
C5 C6 C7 122.5(3)
C7 C6 H6 118.7
C2 C7 C8 120.7(3)
C6 C7 C2 116.3(3)
C6 C7 C8 123.0(3)
C7 C8 H8A 109.5
C7 C8 H8B 109.5
C7 C8 H8C 109.5
H8A C8 H8B 109.5
H8A C8 H8C 109.5
H8B C8 H8C 109.5
C3 C9 H9A 109.5
C3 C9 H9B 109.5
C3 C9 H9C 109.5
H9A C9 H9B 109.5
H9A C9 H9C 109.5
H9B C9 H9C 109.5
C5 C10 H10A 109.5
C5 C10 H10B 109.5
C5 C10 H10C 109.5
H10A C10 H10B 109.5
H10A C10 H10C 109.5
H10B C10 H10C 109.5
N2 C11 Ir1 172.9(3)
C13 C12 N2 119.8(3)
C13 C12 C17 123.4(3)
C17 C12 N2 116.8(3)
C12 C13 C19 122.6(3)
C14 C13 C12 116.7(3)
C14 C13 C19 120.7(3)
C13 C14 H14 118.9
C15 C14 C13 122.3(3)
C15 C14 H14 118.9
C14 C15 C16 118.7(3)
C14 C15 C20 120.8(3)
C16 C15 C20 120.6(3)
C15 C16 H16 118.8
C17 C16 C15 122.3(3)
C17 C16 H16 118.8
C12 C17 C18 120.9(3)
C16 C17 C12 116.6(3)
C16 C17 C18 122.4(3)
C17 C18 H18A 109.5
C17 C18 H18B 109.5
C17 C18 H18C 109.5
H18A C18 H18B 109.5
H18A C18 H18C 109.5
H18B C18 H18C 109.5
C13 C19 H19A 109.5
C13 C19 H19B 109.5
C13 C19 H19C 109.5
H19A C19 H19B 109.5
H19A C19 H19C 109.5
H19B C19 H19C 109.5
C15 C20 H20A 109.5
C15 C20 H20B 109.5
C15 C20 H20C 109.5
H20A C20 H20B 109.5
H20A C20 H20C 109.5
H20B C20 H20C 109.5
N3 C21 H21 118.6
N3 C21 C22 122.9(4)
C22 C21 H21 118.6
C21 C22 H22 120.7
C21 C22 C23 118.6(4)
C23 C22 H22 120.7
C22 C23 H23 120.5
C24 C23 C22 119.0(4)
C24 C23 H23 120.5
C23 C24 H24 119.9
C23 C24 C25 120.3(4)
C25 C24 H24 119.9
N3 C25 C24 120.1(3)
N3 C25 C26 114.5(3)
C24 C25 C26 125.4(4)
C27 C26 C25 123.7(4)
C27 C26 C31 120.7(3)
C31 C26 C25 115.6(3)
C26 C27 H27 120.1
C28 C27 C26 119.8(4)
C28 C27 H27 120.1
C27 C28 H28 119.9
C27 C28 C29 120.2(4)
C29 C28 H28 119.9
C28 C29 H29 119.7
C28 C29 C30 120.5(4)
C30 C29 H29 119.7
C29 C30 H30 119.4
C29 C30 C31 121.1(4)
C31 C30 H30 119.4
C26 C31 Ir1 113.8(2)
C30 C31 Ir1 128.7(3)
C30 C31 C26 117.5(3)
C33 C32 Ir1 128.7(3)
C33 C32 C37 117.8(3)
C37 C32 Ir1 113.4(2)
C32 C33 H33 119.6
C32 C33 C34 120.7(4)
C34 C33 H33 119.6
C33 C34 H34 119.5
C35 C34 C33 120.9(4)
C35 C34 H34 119.5
C34 C35 H35 120.2
C34 C35 C36 119.6(4)
C36 C35 H35 120.2
C35 C36 H36 120.0
C35 C36 C37 120.0(4)
C37 C36 H36 120.0
C32 C37 C38 115.5(3)
C36 C37 C32 120.9(3)
C36 C37 C38 123.6(3)
N4 C38 C37 115.1(3)
N4 C38 C39 119.4(3)
C39 C38 C37 125.5(3)
C38 C39 H39 119.2
C40 C39 C38 121.5(4)
C40 C39 H39 119.2
C39 C40 H40 120.8
C39 C40 C41 118.4(4)
C41 C40 H40 120.8
C40 C41 H41 120.6
C42 C41 C40 118.8(4)
C42 C41 H41 120.6
N4 C42 C41 122.5(4)
N4 C42 H42 118.8
C41 C42 H42 118.8
O1A S1A C1A 103.23(19)
O2A S1A O1A 115.2(2)
O2A S1A O3A 116.0(2)
O2A S1A C1A 101.54(19)
O3A S1A O1A 115.0(2)
O3A S1A C1A 102.9(2)
F1A C1A S1A 111.8(3)
F1A C1A F3A 106.4(3)
F2A C1A S1A 112.2(3)
F2A C1A F1A 107.1(3)
F2A C1A F3A 107.3(3)
F3A C1A S1A 111.8(3)

loop_
_geom_bond_atom_site_label_1
_geom_bond_atom_site_label_2
_geom_bond_distance
Ir1 N3 2.059(3)
Ir1 N4 2.061(3)
Ir1 C1 2.023(4)
Ir1 C11 2.025(4)
Ir1 C31 2.051(3)
Ir1 C32 2.053(4)
N1 C1 1.157(4)
N1 C2 1.406(4)
N2 C11 1.152(4)
N2 C12 1.408(4)
N3 C21 1.347(5)
N3 C25 1.366(5)
N4 C38 1.368(4)
N4 C42 1.342(4)
C2 C3 1.395(5)
C2 C7 1.400(5)
C3 C4 1.384(5)
C3 C9 1.510(5)
C4 H4 0.9500
C4 C5 1.388(5)
C5 C6 1.386(5)
C5 C10 1.518(5)
C6 H6 0.9500
C6 C7 1.388(5)
C7 C8 1.501(5)
C8 H8A 0.9800
C8 H8B 0.9800
C8 H8C 0.9800
C9 H9A 0.9800
C9 H9B 0.9800
C9 H9C 0.9800
C10 H10A 0.9800
C10 H10B 0.9800
C10 H10C 0.9800
C12 C13 1.397(5)
C12 C17 1.404(5)
C13 C14 1.394(5)
C13 C19 1.502(5)
C14 H14 0.9500
C14 C15 1.381(5)
C15 C16 1.392(5)
C15 C20 1.512(5)
C16 H16 0.9500
C16 C17 1.386(5)
C17 C18 1.501(5)
C18 H18A 0.9800
C18 H18B 0.9800
C18 H18C 0.9800
C19 H19A 0.9800
C19 H19B 0.9800
C19 H19C 0.9800
C20 H20A 0.9800
C20 H20B 0.9800
C20 H20C 0.9800
C21 H21 0.9500
C21 C22 1.374(5)
C22 H22 0.9500
C22 C23 1.386(6)
C23 H23 0.9500
C23 C24 1.383(6)
C24 H24 0.9500
C24 C25 1.388(5)
C25 C26 1.466(5)
C26 C27 1.404(5)
C26 C31 1.412(5)
C27 H27 0.9500
C27 C28 1.377(6)
C28 H28 0.9500
C28 C29 1.377(6)
C29 H29 0.9500
C29 C30 1.389(5)
C30 H30 0.9500
C30 C31 1.396(5)
C32 C33 1.392(5)
C32 C37 1.408(5)
C33 H33 0.9500
C33 C34 1.393(5)
C34 H34 0.9500
C34 C35 1.378(6)
C35 H35 0.9500
C35 C36 1.383(6)
C36 H36 0.9500
C36 C37 1.399(5)
C37 C38 1.468(5)
C38 C39 1.389(5)
C39 H39 0.9500
C39 C40 1.364(6)
C40 H40 0.9500
C40 C41 1.393(6)
C41 H41 0.9500
C41 C42 1.380(5)
C42 H42 0.9500
S1A O1A 1.447(3)
S1A O2A 1.442(3)
S1A O3A 1.443(3)
S1A C1A 1.813(4)
F1A C1A 1.337(4)
F2A C1A 1.325(5)
F3A C1A 1.353(4)
